data_2200832
loop_
_publ_author_name
'Jay, David A.'
'Whiting, Andrew'
'Yufit, Dmitrii. S.'
'Howard, Judith A. K.'
'Hermitage, Stephen'

_publ_section_title
;
 <i>p</i>-Tolylsulfonyl cyanide
;
_journal_issue 2
_journal_name_full 'Acta Crystallographica Section E'
_journal_page_first o191
_journal_page_last o193
_journal_paper_doi 10.1107/S1600536802001113
_journal_volume 58
_journal_year 2002
_chemical_formula_iupac 'C8 H7 N O2 S'
_chemical_formula_moiety 'C8 H7 N O2 S'
_chemical_formula_sum 'C8 H7 N O2 S'
_chemical_formula_weight 181.21
_chemical_melting_point 321.15
_chemical_name_common 'Tosyl cyanide'
_chemical_name_systematic
;
p-toluenesulfonyl cyanide
;
_space_group_IT_number 14
_symmetry_cell_setting monoclinic
_symmetry_space_group_name_Hall '-P 2ybc'
_symmetry_space_group_name_H-M 'P 1 21/c 1'
_atom_sites_solution_hydrogens difmap
_atom_sites_solution_primary direct
_atom_sites_solution_secondary difmap
_cell_angle_alpha 90.00
_cell_angle_beta 93.490(10)
_cell_angle_gamma 90.00
_cell_formula_units_Z 4
_cell_length_a 6.5810(4)
_cell_length_b 15.3770(10)
_cell_length_c 8.3671(5)
_cell_measurement_reflns_used 1807
_cell_measurement_temperature 120(2)
_cell_measurement_theta_max 30.5
_cell_measurement_theta_min 2.8
_cell_volume 845.15(9)
_computing_cell_refinement 'SAINT (Bruker, 1997)'
_computing_data_collection 'SMART (Bruker, 1997)'
_computing_data_reduction SAINT
_computing_molecular_graphics SHELXTL
_computing_publication_material SHELXTL
_computing_structure_refinement SHELXTL
_computing_structure_solution 'SHELXTL (Bruker, 1997)'
_diffrn_ambient_temperature 120(2)
_diffrn_detector_area_resol_mean 8
_diffrn_measured_fraction_theta_full .989
_diffrn_measured_fraction_theta_max .989
_diffrn_measurement_device_type 'Bruker SMART 6000'
_diffrn_measurement_method \w
_diffrn_radiation_monochromator graphite
_diffrn_radiation_source 'fine-focus sealed tube'
_diffrn_radiation_type MoK\a
_diffrn_radiation_wavelength .71073
_diffrn_reflns_av_R_equivalents .0507
_diffrn_reflns_av_sigmaI/netI .0499
_diffrn_reflns_limit_h_max 9
_diffrn_reflns_limit_h_min -8
_diffrn_reflns_limit_k_max 21
_diffrn_reflns_limit_k_min -21
_diffrn_reflns_limit_l_max 11
_diffrn_reflns_limit_l_min -11
_diffrn_reflns_number 6296
_diffrn_reflns_theta_full 30.51
_diffrn_reflns_theta_max 30.51
_diffrn_reflns_theta_min 2.65
_exptl_absorpt_coefficient_mu .337
_exptl_absorpt_correction_type none
_exptl_crystal_colour colourless
_exptl_crystal_density_diffrn 1.424
_exptl_crystal_density_method 'not measured'
_exptl_crystal_description prism
_exptl_crystal_F_000 376
_exptl_crystal_size_max .40
_exptl_crystal_size_mid .18
_exptl_crystal_size_min .10
_refine_diff_density_max .456
_refine_diff_density_min -.366
_refine_ls_extinction_method none
_refine_ls_goodness_of_fit_ref .970
_refine_ls_hydrogen_treatment refall
_refine_ls_matrix_type full
_refine_ls_number_parameters 137
_refine_ls_number_reflns 2542
_refine_ls_number_restraints 0
_refine_ls_restrained_S_all .970
_refine_ls_R_factor_all .0692
_refine_ls_R_factor_gt .0450
_refine_ls_shift/su_max .001
_refine_ls_shift/su_mean .000
_refine_ls_structure_factor_coef Fsqd
_refine_ls_weighting_details 'calc w = 1/[\s^2^(Fo^2^)+(0.0750P)^2^] where P = (Fo^2^+2Fc^2^)/3'
_refine_ls_weighting_scheme calc
_refine_ls_wR_factor_gt .1184
_refine_ls_wR_factor_ref .1304
_reflns_number_gt 1742
_reflns_number_total 2542
_reflns_threshold_expression I>2\s(I)
_cod_data_source_file bt6103.cif
_cod_data_source_block I
_cod_depositor_comments
;
The following automatic conversions were performed:

'_chemical_melting_point' value '48\%C' was changed to '321.15' - it
was converted from degrees Celsius(C) to Kelvins(K).

Automatic conversion script
Id: cif_fix_values 1646 2011-03-28 12:23:43Z adriana 

The following automatic conversions were performed:

'_chemical_melting_point' value '48\%C' was changed to '321.15' - it
was converted from degrees Celsius(C) to Kelvins(K).

Automatic conversion script
Id: cif_fix_values 1715 2011-07-08 13:25:40Z adriana 
;
_cod_original_sg_symbol_H-M 'P 21/c'
_cod_database_code 2200832
_cod_database_fobs_code 2200832

loop_
_symmetry_equiv_pos_as_xyz
'x, y, z'
'-x, y+1/2, -z+1/2'
'-x, -y, -z'
'x, -y-1/2, z-1/2'

loop_
_atom_site_label
_atom_site_fract_x
_atom_site_fract_y
_atom_site_fract_z
_atom_site_U_iso_or_equiv
_atom_site_adp_type
_atom_site_calc_flag
_atom_site_refinement_flags
_atom_site_occupancy
_atom_site_disorder_assembly
_atom_site_disorder_group
_atom_site_type_symbol
S1 1.18519(7) .60506(3) .35505(5) .03158(16) Uani d . 1 . . S
O1 1.0607(2) .53021(8) .32912(17) .0431(4) Uani d . 1 . . O
O2 1.3344(2) .62846(10) .24654(17) .0444(4) Uani d . 1 . . O
N1 1.4228(3) .57551(11) .6538(2) .0436(4) Uani d . 1 . . N
C1 1.0421(3) .69537(11) .4023(2) .0270(4) Uani d . 1 . . C
C2 .8574(3) .68434(12) .4720(2) .0328(4) Uani d . 1 . . C
C3 .7475(3) .75796(12) .5081(2) .0328(4) Uani d . 1 . . C
C4 .8175(3) .84086(11) .4740(2) .0276(4) Uani d . 1 . . C
C5 1.0032(3) .84929(11) .4039(2) .0314(4) Uani d . 1 . . C
C6 1.1172(3) .77714(11) .3683(2) .0309(4) Uani d . 1 . . C
C7 .6962(3) .91988(13) .5144(3) .0350(4) Uani d . 1 . . C
C8 1.3263(3) .58573(11) .5387(2) .0312(4) Uani d . 1 . . C
H2 .813(3) .6252(14) .495(3) .042(6) Uiso d . 1 . . H
H3 .623(4) .7520(15) .554(3) .049(6) Uiso d . 1 . . H
H5 1.045(3) .9052(14) .379(3) .040(6) Uiso d . 1 . . H
H6 1.251(3) .7850(12) .322(2) .033(5) Uiso d . 1 . . H
H71 .730(4) .9669(17) .455(3) .064(8) Uiso d . 1 . . H
H72 .550(4) .9084(16) .492(3) .063(8) Uiso d . 1 . . H
H73 .730(5) .9373(19) .621(4) .080(9) Uiso d . 1 . . H

loop_
_atom_site_aniso_label
_atom_site_aniso_U_11
_atom_site_aniso_U_22
_atom_site_aniso_U_33
_atom_site_aniso_U_12
_atom_site_aniso_U_13
_atom_site_aniso_U_23
S1 .0379(3) .0280(2) .0287(2) .00621(17) .00065(19) -.00357(16)
O1 .0485(8) .0294(7) .0502(9) .0028(6) -.0068(7) -.0120(6)
O2 .0514(8) .0469(8) .0365(8) .0134(7) .0166(7) .0010(6)
N1 .0438(10) .0425(10) .0437(10) .0077(8) -.0029(9) .0003(8)
C1 .0303(8) .0252(8) .0254(8) .0024(6) .0005(7) .0003(6)
C2 .0339(9) .0244(8) .0402(10) -.0019(7) .0030(8) .0018(7)
C3 .0300(9) .0294(9) .0398(10) .0001(7) .0079(8) .0026(7)
C4 .0327(9) .0252(8) .0246(7) .0044(7) -.0012(7) .0010(6)
C5 .0365(9) .0250(9) .0330(9) -.0007(7) .0040(8) .0045(7)
C6 .0322(9) .0289(9) .0319(9) .0010(7) .0046(8) .0049(7)
C7 .0415(11) .0283(9) .0354(10) .0064(8) .0033(9) -.0002(8)
C8 .0331(9) .0247(8) .0358(9) .0046(7) .0038(8) -.0015(7)

loop_
_atom_type_symbol
_atom_type_description
_atom_type_scat_dispersion_real
_atom_type_scat_dispersion_imag
_atom_type_scat_source
C C .0033 .0016 'International Tables Vol C Tables 4.2.6.8 and 6.1.1.4'
H H .0000 .0000 'International Tables Vol C Tables 4.2.6.8 and 6.1.1.4'
N N .0061 .0033 'International Tables Vol C Tables 4.2.6.8 and 6.1.1.4'
O O .0106 .0060 'International Tables Vol C Tables 4.2.6.8 and 6.1.1.4'
S S .1246 .1234 'International Tables Vol C Tables 4.2.6.8 and 6.1.1.4'

loop_
_geom_angle_atom_site_label_1
_geom_angle_atom_site_label_2
_geom_angle_atom_site_label_3
_geom_angle
_geom_angle_publ_flag
O1 S1 O2 121.38(9) y
O1 S1 C1 111.51(9) y
O2 S1 C1 110.34(8) y
O1 S1 C8 105.26(9) y
O2 S1 C8 104.50(9) y
C1 S1 C8 101.49(8) y
C6 C1 C2 121.88(16) y
C6 C1 S1 118.26(13) y
C2 C1 S1 119.86(13) y
C3 C2 C1 118.22(16) y
C3 C2 H2 123.5(12) n
C1 C2 H2 118.3(12) n
C2 C3 C4 121.33(17) y
C2 C3 H3 119.6(15) n
C4 C3 H3 119.1(15) n
C3 C4 C5 118.78(16) y
C3 C4 C7 120.52(16) y
C5 C4 C7 120.70(16) y
C6 C5 C4 121.17(16) y
C6 C5 H5 121.7(13) n
C4 C5 H5 117.1(13) n
C5 C6 C1 118.62(17) y
C5 C6 H6 119.5(11) n
C1 C6 H6 121.8(11) n
C4 C7 H71 111.6(17) n
C4 C7 H72 109.8(15) n
H71 C7 H72 108(2) n
C4 C7 H73 110.0(18) n
H71 C7 H73 104(2) n
H72 C7 H73 114(2) n
N1 C8 S1 177.09(18) y

loop_
_geom_bond_atom_site_label_1
_geom_bond_atom_site_label_2
_geom_bond_site_symmetry_2
_geom_bond_distance
_geom_bond_publ_flag
S1 O1 . 1.4217(14) y
S1 O2 . 1.4234(14) y
S1 C1 . 1.7368(17) y
S1 C8 . 1.772(2) y
N1 C8 . 1.132(2) y
C1 C6 . 1.387(2) y
C1 C2 . 1.390(3) y
C2 C3 . 1.387(2) y
C2 H2 . .98(2) n
C3 C4 . 1.391(2) y
C3 H3 . .93(2) n
C4 C5 . 1.394(2) y
C4 C7 . 1.503(2) y
C5 C6 . 1.382(2) y
C5 H5 . .93(2) n
C6 H6 . .993(19) n
C7 H71 . .91(3) n
C7 H72 . .99(3) n
C7 H73 . .95(3) n

loop_
_geom_torsion_atom_site_label_1
_geom_torsion_atom_site_label_2
_geom_torsion_atom_site_label_3
_geom_torsion_atom_site_label_4
_geom_torsion
O1 S1 C1 C6 -154.26(14)
O2 S1 C1 C6 -16.26(17)
C8 S1 C1 C6 94.10(15)
O1 S1 C1 C2 25.57(18)
O2 S1 C1 C2 163.56(15)
C8 S1 C1 C2 -86.08(16)
C6 C1 C2 C3 -.2(3)
S1 C1 C2 C3 179.97(14)
C1 C2 C3 C4 .9(3)
C2 C3 C4 C5 -.8(3)
C2 C3 C4 C7 -179.90(18)
C3 C4 C5 C6 .1(3)
C7 C4 C5 C6 179.15(17)
C4 C5 C6 C1 .6(3)
C2 C1 C6 C5 -.5(3)
S1 C1 C6 C5 179.32(14)

loop_
_cod_related_entry_id
_cod_related_entry_database
_cod_related_entry_code
1 ChemSpider 79343
